data_4348855
loop_
_publ_author_name
'Fondo, Matilde'
'Doejo, Jes\'us'
'Garc\'ia-Deibe, Ana M'
'Sanmart\'in-Matalobos, Jes\'us'
'Vicente, Ram\'on'
'El-Fallah, Mohamed S'
'Amoza, Mart\'in'
'Ruiz, Eliseo'

_publ_section_title
;
 Predetermined Ferromagnetic Coupling via Strict Control of M-O-M Angles.
;
_journal_issue 22
_journal_name_full 'Inorganic chemistry'
_journal_page_first 11707
_journal_page_last 11715
_journal_paper_doi 10.1021/acs.inorgchem.6b01739
_journal_volume 55
_journal_year 2016
_chemical_formula_moiety 'C32 H44 N4 Ni2 O6'
_chemical_formula_sum 'C32 H44 N4 Ni2 O6'
_chemical_formula_weight 698.13
_space_group_crystal_system monoclinic
_space_group_IT_number 14
_space_group_name_Hall '-P 2yn'
_space_group_name_H-M_alt 'P 1 21/n 1'
_atom_sites_solution_hydrogens geom
_audit_creation_method SHELXL-2013
_cell_angle_alpha 90
_cell_angle_beta 93.842(11)
_cell_angle_gamma 90
_cell_formula_units_Z 2
_cell_length_a 9.0473(14)
_cell_length_b 11.725(2)
_cell_length_c 15.177(3)
_cell_measurement_reflns_used 1885
_cell_measurement_temperature 100(2)
_cell_measurement_theta_max 28.145
_cell_measurement_theta_min 2.195
_cell_volume 1606.4(5)
_computing_cell_refinement 'BRUKER APEX2'
_computing_data_collection 'BRUKER APEX2'
_computing_structure_refinement 'SHELXL-2013 (Sheldrick, 2013)'
_computing_structure_solution 'SIR 2008 (Burla, 2008)'
_diffrn_ambient_temperature 100(2)
_diffrn_measured_fraction_theta_full 0.999
_diffrn_measured_fraction_theta_max 0.999
_diffrn_measurement_device_type 'Bruker Kappa APEXII CCD'
_diffrn_measurement_method 'omega and phi scans'
_diffrn_radiation_type MoK\a
_diffrn_radiation_wavelength 0.71073
_diffrn_reflns_av_R_equivalents 0.1454
_diffrn_reflns_av_unetI/netI 0.0812
_diffrn_reflns_Laue_measured_fraction_full 0.999
_diffrn_reflns_Laue_measured_fraction_max 0.999
_diffrn_reflns_limit_h_max 9
_diffrn_reflns_limit_h_min -11
_diffrn_reflns_limit_k_max 15
_diffrn_reflns_limit_k_min -15
_diffrn_reflns_limit_l_max 18
_diffrn_reflns_limit_l_min -19
_diffrn_reflns_number 28086
_diffrn_reflns_point_group_measured_fraction_full 0.999
_diffrn_reflns_point_group_measured_fraction_max 0.999
_diffrn_reflns_theta_full 25.242
_diffrn_reflns_theta_max 27.484
_diffrn_reflns_theta_min 2.197
_diffrn_source 'fine-focus sealed tube'
_exptl_absorpt_coefficient_mu 1.221
_exptl_absorpt_correction_T_max 0.9749
_exptl_absorpt_correction_T_min 0.7579
_exptl_absorpt_correction_type multi-scan
_exptl_absorpt_process_details 'SADABS-2012/1(Bruker, 2012)'
_exptl_crystal_colour green
_exptl_crystal_density_diffrn 1.443
_exptl_crystal_description prism
_exptl_crystal_F_000 736
_exptl_crystal_size_max 0.240
_exptl_crystal_size_mid 0.140
_exptl_crystal_size_min 0.100
_refine_diff_density_max 0.860
_refine_diff_density_min -1.007
_refine_diff_density_rms 0.110
_refine_ls_extinction_method none
_refine_ls_goodness_of_fit_ref 1.064
_refine_ls_hydrogen_treatment constr
_refine_ls_matrix_type full
_refine_ls_number_parameters 203
_refine_ls_number_reflns 3678
_refine_ls_number_restraints 0
_refine_ls_restrained_S_all 1.064
_refine_ls_R_factor_all 0.0529
_refine_ls_R_factor_gt 0.0444
_refine_ls_shift/su_max 0.000
_refine_ls_shift/su_mean 0.000
_refine_ls_structure_factor_coef Fsqd
_refine_ls_weighting_details 'w=1/[\s^2^(Fo^2^)+(0.0336P)^2^+0.8082P] where P=(Fo^2^+2Fc^2^)/3'
_refine_ls_weighting_scheme calc
_refine_ls_wR_factor_gt 0.1078
_refine_ls_wR_factor_ref 0.1155
_reflns_Friedel_coverage 0.000
_reflns_number_gt 3164
_reflns_number_total 3678
_reflns_threshold_expression 'I > 2\s(I)'
_cod_data_source_file ic6b01739_si_003.cif
_cod_data_source_block 2
_cod_original_cell_volume 1606.3(5)
_cod_original_sg_symbol_H-M 'P 21/n'
_cod_database_code 4348855
_shelx_space_group_comment
;
The symmetry employed for this shelxl refinement is uniquely defined
by the following loop, which should always be used as a source of
symmetry information in preference to the above space-group names.
They are only intended as comments.
;
_shelx_estimated_absorpt_t_min 0.758
_shelx_estimated_absorpt_t_max 0.888
_shelxl_version_number 2013-4

loop_
_space_group_symop_operation_xyz
'x, y, z'
'-x+1/2, y+1/2, -z+1/2'
'-x, -y, -z'
'x-1/2, -y-1/2, z-1/2'

loop_
_atom_site_label
_atom_site_type_symbol
_atom_site_fract_x
_atom_site_fract_y
_atom_site_fract_z
_atom_site_U_iso_or_equiv
_atom_site_adp_type
_atom_site_occupancy
_atom_site_site_symmetry_order
_atom_site_calc_flag
_atom_site_refinement_flags_posn
_atom_site_refinement_flags_adp
Ni1 Ni 0.07785(3) 0.49044(2) 0.08530(2) 0.01145(12) Uani 1 1 d . .
N2 N -0.16870(19) 0.66900(15) -0.02501(12) 0.0135(4) Uani 1 1 d . .
N1 N -0.04038(19) 0.65460(15) 0.11054(12) 0.0135(4) Uani 1 1 d . .
O1 O 0.12350(16) 0.55888(12) -0.03180(10) 0.0127(3) Uani 1 1 d . .
O2 O 0.27793(17) 0.53447(14) 0.13831(11) 0.0158(3) Uani 1 1 d . .
O3 O 0.02204(17) 0.42337(13) 0.19951(10) 0.0164(3) Uani 1 1 d . .
C1 C 0.1688(2) 0.66592(18) -0.03980(14) 0.0126(4) Uani 1 1 d . .
C2 C 0.3005(2) 0.6917(2) -0.07982(15) 0.0182(5) Uani 1 1 d . .
H2 H 0.3602 0.6317 -0.0999 0.022 Uiso 1 1 calc R U
C3 C 0.3439(3) 0.8042(2) -0.09029(16) 0.0200(5) Uani 1 1 d . .
H3 H 0.4323 0.8204 -0.1184 0.024 Uiso 1 1 calc R U
C4 C 0.2596(3) 0.8934(2) -0.06022(16) 0.0214(5) Uani 1 1 d . .
H4 H 0.2896 0.9702 -0.0675 0.026 Uiso 1 1 calc R U
C5 C 0.1316(2) 0.86830(19) -0.01956(16) 0.0174(5) Uani 1 1 d . .
H5 H 0.0744 0.9289 0.0020 0.021 Uiso 1 1 calc R U
C6 C 0.0843(2) 0.75664(18) -0.00939(15) 0.0131(4) Uani 1 1 d . .
C7 C -0.0562(2) 0.73103(18) 0.03261(15) 0.0138(4) Uani 1 1 d . .
H7 H -0.1006 0.8046 0.0512 0.017 Uiso 1 1 calc R U
C8 C -0.2835(2) 0.64145(19) 0.03746(16) 0.0165(5) Uani 1 1 d . .
H8A H -0.3340 0.5689 0.0209 0.020 Uiso 1 1 calc R U
H8B H -0.3585 0.7029 0.0380 0.020 Uiso 1 1 calc R U
C9 C -0.1978(2) 0.63108(19) 0.12799(15) 0.0159(5) Uani 1 1 d . .
H9A H -0.2342 0.6873 0.1701 0.019 Uiso 1 1 calc R U
H9B H -0.2083 0.5536 0.1526 0.019 Uiso 1 1 calc R U
C10 C -0.2286(3) 0.74364(19) -0.09738(16) 0.0191(5) Uani 1 1 d . .
H10A H -0.2711 0.8124 -0.0724 0.029 Uiso 1 1 calc R U
H10B H -0.3057 0.7027 -0.1331 0.029 Uiso 1 1 calc R U
H10C H -0.1487 0.7653 -0.1346 0.029 Uiso 1 1 calc R U
C11 C 0.0376(3) 0.71243(19) 0.18571(15) 0.0176(5) Uani 1 1 d . .
H11A H 0.1371 0.7342 0.1700 0.026 Uiso 1 1 calc R U
H11B H 0.0454 0.6608 0.2366 0.026 Uiso 1 1 calc R U
H11C H -0.0175 0.7809 0.2007 0.026 Uiso 1 1 calc R U
C12 C 0.3243(3) 0.51895(18) 0.21819(16) 0.0149(5) Uani 1 1 d . .
C13 C 0.2443(3) 0.47017(19) 0.28423(16) 0.0165(5) Uani 1 1 d . .
H13 H 0.2906 0.4676 0.3422 0.020 Uiso 1 1 calc R U
C14 C 0.1008(2) 0.42470(18) 0.27162(15) 0.0155(5) Uani 1 1 d . .
C120 C 0.4811(2) 0.5569(2) 0.24157(17) 0.0210(5) Uani 1 1 d . .
H12A H 0.5490 0.5132 0.2069 0.032 Uiso 1 1 calc R U
H12B H 0.5058 0.5438 0.3046 0.032 Uiso 1 1 calc R U
H12C H 0.4906 0.6383 0.2284 0.032 Uiso 1 1 calc R U
C140 C 0.0318(3) 0.3722(2) 0.34995(16) 0.0218(5) Uani 1 1 d . .
H14A H -0.0708 0.3505 0.3330 0.033 Uiso 1 1 calc R U
H14B H 0.0333 0.4277 0.3983 0.033 Uiso 1 1 calc R U
H14C H 0.0882 0.3043 0.3694 0.033 Uiso 1 1 calc R U

loop_
_atom_site_aniso_label
_atom_site_aniso_U_11
_atom_site_aniso_U_22
_atom_site_aniso_U_33
_atom_site_aniso_U_23
_atom_site_aniso_U_13
_atom_site_aniso_U_12
Ni1 0.01155(19) 0.01485(17) 0.0077(2) 0.00071(10) -0.00109(12) -0.00030(9)
N2 0.0120(9) 0.0173(9) 0.0107(10) 0.0008(7) -0.0023(7) 0.0024(6)
N1 0.0142(9) 0.0177(9) 0.0086(10) -0.0012(7) 0.0004(7) -0.0008(7)
O1 0.0135(7) 0.0148(7) 0.0096(8) 0.0002(6) -0.0009(6) -0.0004(5)
O2 0.0146(8) 0.0207(8) 0.0117(9) 0.0026(7) -0.0027(6) -0.0021(6)
O3 0.0167(8) 0.0219(8) 0.0102(8) 0.0020(6) -0.0016(6) -0.0026(6)
C1 0.0164(11) 0.0149(10) 0.0058(11) 0.0002(8) -0.0038(8) -0.0007(7)
C2 0.0172(11) 0.0229(12) 0.0144(13) -0.0021(9) -0.0004(9) -0.0011(8)
C3 0.0207(12) 0.0260(12) 0.0131(12) 0.0016(10) 0.0006(9) -0.0060(9)
C4 0.0244(12) 0.0201(11) 0.0189(13) 0.0054(10) -0.0049(9) -0.0060(9)
C5 0.0196(11) 0.0157(11) 0.0164(13) 0.0021(9) -0.0040(9) 0.0010(8)
C6 0.0158(11) 0.0147(10) 0.0083(11) 0.0022(8) -0.0026(8) 0.0000(8)
C7 0.0151(11) 0.0132(10) 0.0128(12) -0.0011(8) -0.0008(8) 0.0029(8)
C8 0.0132(11) 0.0192(11) 0.0174(13) -0.0012(9) 0.0019(8) 0.0030(8)
C9 0.0153(11) 0.0191(11) 0.0137(12) -0.0029(9) 0.0044(8) 0.0015(8)
C10 0.0210(12) 0.0191(11) 0.0163(13) 0.0019(9) -0.0061(9) 0.0041(8)
C11 0.0199(11) 0.0200(11) 0.0126(12) -0.0032(9) -0.0018(9) -0.0016(8)
C12 0.0155(12) 0.0144(10) 0.0141(13) -0.0029(8) -0.0028(9) 0.0023(8)
C13 0.0208(12) 0.0186(11) 0.0093(12) -0.0007(9) -0.0043(9) 0.0018(9)
C14 0.0211(11) 0.0150(10) 0.0102(12) -0.0001(9) -0.0008(8) 0.0034(8)
C120 0.0170(12) 0.0275(13) 0.0177(13) -0.0016(10) -0.0046(9) -0.0015(9)
C140 0.0260(13) 0.0277(13) 0.0115(13) 0.0040(10) -0.0004(9) -0.0022(9)

loop_
_atom_type_symbol
_atom_type_description
_atom_type_scat_dispersion_real
_atom_type_scat_dispersion_imag
_atom_type_scat_source
C C 0.0033 0.0016 'International Tables Vol C Tables 4.2.6.8 and 6.1.1.4'
H H 0.0000 0.0000 'International Tables Vol C Tables 4.2.6.8 and 6.1.1.4'
N N 0.0061 0.0033 'International Tables Vol C Tables 4.2.6.8 and 6.1.1.4'
O O 0.0106 0.0060 'International Tables Vol C Tables 4.2.6.8 and 6.1.1.4'
Ni Ni 0.3393 1.1124 'International Tables Vol C Tables 4.2.6.8 and 6.1.1.4'

loop_
_geom_angle_atom_site_label_1
_geom_angle_atom_site_label_2
_geom_angle_atom_site_label_3
_geom_angle
_geom_angle_site_symmetry_1
_geom_angle_site_symmetry_3
O3 Ni1 O2 91.55(7) . .
O3 Ni1 O1 177.19(6) . .
O2 Ni1 O1 91.06(6) . .
O3 Ni1 O1 87.86(6) . 3_565
O2 Ni1 O1 178.40(6) . 3_565
O1 Ni1 O1 89.55(6) . 3_565
O3 Ni1 N1 92.20(7) . .
O2 Ni1 N1 97.97(7) . .
O1 Ni1 N1 86.41(6) . .
O1 Ni1 N1 83.54(6) 3_565 .
O3 Ni1 N2 98.36(7) . 3_565
O2 Ni1 N2 91.86(7) . 3_565
O1 Ni1 N2 82.59(6) . 3_565
O1 Ni1 N2 86.75(6) 3_565 3_565
N1 Ni1 N2 165.37(7) . 3_565
O3 Ni1 Ni1 132.48(5) . 3_565
O2 Ni1 Ni1 135.97(5) . 3_565
O1 Ni1 Ni1 44.92(4) . 3_565
O1 Ni1 Ni1 44.63(4) 3_565 3_565
N1 Ni1 Ni1 82.91(5) . 3_565
N2 Ni1 Ni1 82.49(5) 3_565 3_565
C10 N2 C7 110.48(17) . .
C10 N2 C8 111.41(17) . .
C7 N2 C8 102.17(17) . .
C10 N2 Ni1 108.30(14) . 3_565
C7 N2 Ni1 112.93(13) . 3_565
C8 N2 Ni1 111.51(13) . 3_565
C11 N1 C7 110.90(17) . .
C11 N1 C9 111.27(17) . .
C7 N1 C9 102.17(16) . .
C11 N1 Ni1 108.60(13) . .
C7 N1 Ni1 113.78(13) . .
C9 N1 Ni1 110.05(13) . .
C1 O1 Ni1 122.61(14) . .
C1 O1 Ni1 120.46(13) . 3_565
Ni1 O1 Ni1 90.45(6) . 3_565
C12 O2 Ni1 125.46(15) . .
C14 O3 Ni1 125.79(15) . .
O1 C1 C6 120.5(2) . .
O1 C1 C2 121.21(19) . .
C6 C1 C2 118.3(2) . .
C3 C2 C1 120.5(2) . .
C3 C2 H2 119.7 . .
C1 C2 H2 119.7 . .
C4 C3 C2 120.8(2) . .
C4 C3 H3 119.6 . .
C2 C3 H3 119.6 . .
C5 C4 C3 118.8(2) . .
C5 C4 H4 120.6 . .
C3 C4 H4 120.6 . .
C4 C5 C6 121.6(2) . .
C4 C5 H5 119.2 . .
C6 C5 H5 119.2 . .
C5 C6 C1 119.9(2) . .
C5 C6 C7 121.0(2) . .
C1 C6 C7 119.09(18) . .
N1 C7 N2 101.51(16) . .
N1 C7 C6 115.03(17) . .
N2 C7 C6 114.63(19) . .
N1 C7 H7 108.4 . .
N2 C7 H7 108.4 . .
C6 C7 H7 108.4 . .
N2 C8 C9 104.74(17) . .
N2 C8 H8A 110.8 . .
C9 C8 H8A 110.8 . .
N2 C8 H8B 110.8 . .
C9 C8 H8B 110.8 . .
H8A C8 H8B 108.9 . .
N1 C9 C8 104.93(17) . .
N1 C9 H9A 110.8 . .
C8 C9 H9A 110.8 . .
N1 C9 H9B 110.8 . .
C8 C9 H9B 110.8 . .
H9A C9 H9B 108.8 . .
N2 C10 H10A 109.5 . .
N2 C10 H10B 109.5 . .
H10A C10 H10B 109.5 . .
N2 C10 H10C 109.5 . .
H10A C10 H10C 109.5 . .
H10B C10 H10C 109.5 . .
N1 C11 H11A 109.5 . .
N1 C11 H11B 109.5 . .
H11A C11 H11B 109.5 . .
N1 C11 H11C 109.5 . .
H11A C11 H11C 109.5 . .
H11B C11 H11C 109.5 . .
O2 C12 C13 126.1(2) . .
O2 C12 C120 115.4(2) . .
C13 C12 C120 118.5(2) . .
C12 C13 C14 125.2(2) . .
C12 C13 H13 117.4 . .
C14 C13 H13 117.4 . .
O3 C14 C13 125.7(2) . .
O3 C14 C140 115.9(2) . .
C13 C14 C140 118.3(2) . .
C12 C120 H12A 109.5 . .
C12 C120 H12B 109.5 . .
H12A C120 H12B 109.5 . .
C12 C120 H12C 109.5 . .
H12A C120 H12C 109.5 . .
H12B C120 H12C 109.5 . .
C14 C140 H14A 109.5 . .
C14 C140 H14B 109.5 . .
H14A C140 H14B 109.5 . .
C14 C140 H14C 109.5 . .
H14A C140 H14C 109.5 . .
H14B C140 H14C 109.5 . .

loop_
_geom_bond_atom_site_label_1
_geom_bond_atom_site_label_2
_geom_bond_distance
_geom_bond_site_symmetry_2
Ni1 O3 1.9988(16) .
Ni1 O2 1.9989(16) .
Ni1 O1 2.0177(16) .
Ni1 O1 2.0282(15) 3_565
Ni1 N1 2.2473(18) .
Ni1 N2 2.2601(18) 3_565
Ni1 Ni1 2.8721(8) 3_565
N2 C10 1.478(3) .
N2 C7 1.486(3) .
N2 C8 1.488(3) .
N2 Ni1 2.2601(18) 3_565
N1 C11 1.467(3) .
N1 C7 1.483(3) .
N1 C9 1.491(3) .
O1 C1 1.328(2) .
O1 Ni1 2.0282(15) 3_565
O2 C12 1.269(3) .
O3 C14 1.266(3) .
C1 C6 1.406(3) .
C1 C2 1.406(3) .
C2 C3 1.389(3) .
C2 H2 0.9500 .
C3 C4 1.388(3) .
C3 H3 0.9500 .
C4 C5 1.380(3) .
C4 H4 0.9500 .
C5 C6 1.389(3) .
C5 H5 0.9500 .
C6 C7 1.490(3) .
C7 H7 1.0000 .
C8 C9 1.537(3) .
C8 H8A 0.9900 .
C8 H8B 0.9900 .
C9 H9A 0.9900 .
C9 H9B 0.9900 .
C10 H10A 0.9800 .
C10 H10B 0.9800 .
C10 H10C 0.9800 .
C11 H11A 0.9800 .
C11 H11B 0.9800 .
C11 H11C 0.9800 .
C12 C13 1.398(3) .
C12 C120 1.506(3) .
C13 C14 1.404(3) .
C13 H13 0.9500 .
C14 C140 1.510(3) .
C120 H12A 0.9800 .
C120 H12B 0.9800 .
C120 H12C 0.9800 .
C140 H14A 0.9800 .
C140 H14B 0.9800 .
C140 H14C 0.9800 .

loop_
_geom_hbond_atom_site_label_D
_geom_hbond_atom_site_label_H
_geom_hbond_atom_site_label_A
_geom_hbond_distance_DH
_geom_hbond_distance_HA
_geom_hbond_distance_DA
_geom_hbond_angle_DHA
C9 H9B O3 0.99 2.64 3.282(3) 122.5
C9 H9B O3 0.99 2.64 3.282(3) 122.5

loop_
_geom_torsion_atom_site_label_1
_geom_torsion_atom_site_label_2
_geom_torsion_atom_site_label_3
_geom_torsion_atom_site_label_4
_geom_torsion
_geom_torsion_site_symmetry_1
Ni1 O1 C1 C6 -55.7(2) .
Ni1 O1 C1 C6 57.1(2) 3_565
Ni1 O1 C1 C2 125.28(19) .
Ni1 O1 C1 C2 -121.95(19) 3_565
O1 C1 C2 C3 177.9(2) .
C6 C1 C2 C3 -1.2(3) .
C1 C2 C3 C4 1.1(4) .
C2 C3 C4 C5 0.0(4) .
C3 C4 C5 C6 -1.0(4) .
C4 C5 C6 C1 0.9(4) .
C4 C5 C6 C7 -178.4(2) .
O1 C1 C6 C5 -178.9(2) .
C2 C1 C6 C5 0.2(3) .
O1 C1 C6 C7 0.5(3) .
C2 C1 C6 C7 179.5(2) .
C11 N1 C7 N2 -165.76(16) .
C9 N1 C7 N2 -47.10(19) .
Ni1 N1 C7 N2 71.47(17) .
C11 N1 C7 C6 69.9(2) .
C9 N1 C7 C6 -171.46(18) .
Ni1 N1 C7 C6 -52.9(2) .
C10 N2 C7 N1 166.15(17) .
C8 N2 C7 N1 47.52(19) .
Ni1 N2 C7 N1 -72.39(17) 3_565
C10 N2 C7 C6 -69.2(2) .
C8 N2 C7 C6 172.15(17) .
Ni1 N2 C7 C6 52.2(2) 3_565
C5 C6 C7 N1 -123.3(2) .
C1 C6 C7 N1 57.4(3) .
C5 C6 C7 N2 119.6(2) .
C1 C6 C7 N2 -59.7(3) .
C10 N2 C8 C9 -147.11(18) .
C7 N2 C8 C9 -29.1(2) .
Ni1 N2 C8 C9 91.76(16) 3_565
C11 N1 C9 C8 146.76(18) .
C7 N1 C9 C8 28.4(2) .
Ni1 N1 C9 C8 -92.81(16) .
N2 C8 C9 N1 0.5(2) .
Ni1 O2 C12 C13 -1.1(3) .
Ni1 O2 C12 C120 178.45(14) .
O2 C12 C13 C14 3.5(4) .
C120 C12 C13 C14 -176.0(2) .
Ni1 O3 C14 C13 -2.3(3) .
Ni1 O3 C14 C140 177.74(14) .
C12 C13 C14 O3 -1.6(4) .
C12 C13 C14 C140 178.4(2) .
